data_4135339
loop_
_publ_author_name
'Bergman, Harrison M.'
'Kiel, Gavin R.'
'Witzke, Ryan J.'
'Nenon, David P.'
'Schwartzberg, Adam M.'
'Liu, Yi'
'Tilley, T. Don'

_publ_section_title
;
 Shape-Selective Synthesis of Pentacene Macrocycles and the Effect of
 Geometry on Singlet Fission.
;
_journal_issue 47
_journal_name_full 'Journal of the American Chemical Society'
_journal_page_first 19850
_journal_page_last 19855
_journal_paper_doi 10.1021/jacs.0c09941
_journal_volume 142
_journal_year 2020
_chemical_formula_moiety 'C108 H112 Si4, 2(C4 H8 O)'
_chemical_formula_sum 'C108 H112 O Si4'
_chemical_formula_weight 1538.33
_space_group_crystal_system monoclinic
_space_group_IT_number 14
_space_group_name_Hall '-P 2ybc'
_space_group_name_H-M_alt 'P 1 21/c 1'
_atom_sites_solution_hydrogens geom
_atom_sites_solution_primary dual
_atom_sites_solution_secondary difmap
_audit_creation_date 2020-06-25
_audit_creation_method
;
Olex2 1.2
(compiled 2018.05.29 svn.r3508 for OlexSys, GUI svn.r5506)
;
_cell_angle_alpha 90
_cell_angle_beta 94.212(2)
_cell_angle_gamma 90
_cell_formula_units_Z 2
_cell_length_a 21.5851(11)
_cell_length_b 14.7231(8)
_cell_length_c 15.1871(8)
_cell_measurement_reflns_used 9773
_cell_measurement_temperature 100(2)
_cell_measurement_theta_max 24.48
_cell_measurement_theta_min 2.40
_cell_volume 4813.4(4)
_computing_cell_refinement 'Bruker SAINT'
_computing_data_collection 'Bruker APEX3'
_computing_data_reduction 'Bruker SAINT'
_computing_molecular_graphics 'Olex2 (Dolomanov et al., 2009)'
_computing_publication_material 'Olex2 (Dolomanov et al., 2009)'
_computing_structure_refinement 'ShelXL (Sheldrick, 2015)'
_computing_structure_solution 'ShelXT (Sheldrick, 2015)'
_diffrn_ambient_temperature 100.0
_diffrn_detector 'CCD area detector'
_diffrn_detector_area_resol_mean 7.39
_diffrn_detector_type 'Bruker-Nonius APEXII CCD area detector'
_diffrn_measured_fraction_theta_full 0.993
_diffrn_measured_fraction_theta_max 0.993
_diffrn_measurement_device 'Bruker D8 with PHOTON 100 detector'
_diffrn_measurement_device_type 'Bruker D8 diffractometer'
_diffrn_measurement_method '\f and \w shutterless scans'
_diffrn_radiation_monochromator 'Silicon 111'
_diffrn_radiation_probe x-ray
_diffrn_radiation_type synchrotron
_diffrn_radiation_wavelength 0.7288
_diffrn_reflns_av_R_equivalents 0.0765
_diffrn_reflns_av_unetI/netI 0.0489
_diffrn_reflns_Laue_measured_fraction_full 0.993
_diffrn_reflns_Laue_measured_fraction_max 0.993
_diffrn_reflns_limit_h_max 24
_diffrn_reflns_limit_h_min -24
_diffrn_reflns_limit_k_max 16
_diffrn_reflns_limit_k_min -16
_diffrn_reflns_limit_l_max 17
_diffrn_reflns_limit_l_min -17
_diffrn_reflns_number 52169
_diffrn_reflns_point_group_measured_fraction_full 0.993
_diffrn_reflns_point_group_measured_fraction_max 0.993
_diffrn_reflns_theta_full 24.535
_diffrn_reflns_theta_max 24.535
_diffrn_reflns_theta_min 1.718
_diffrn_source 'Bend magnet, Station 12.2.1, ALS, LBNL'
_diffrn_standards_number 0
_exptl_absorpt_coefficient_mu 0.113
_exptl_absorpt_correction_T_max 0.7451
_exptl_absorpt_correction_T_min 0.6416
_exptl_absorpt_correction_type multi-scan
_exptl_absorpt_process_details
'SADABS-2016/2 (Bruker,2016/2) was used for absorption correction. wR2(int) was 0.1729 before and 0.0829 after correction. The Ratio of minimum to maximum transmission is 0.8611. The \l/2 correction factor is Not present.'
_exptl_crystal_colour yellow
_exptl_crystal_density_diffrn 1.061
_exptl_crystal_description needle
_exptl_crystal_F_000 1648
_exptl_crystal_size_max 0.03
_exptl_crystal_size_mid 0.01
_exptl_crystal_size_min 0.01
_refine_diff_density_max 1.852
_refine_diff_density_min -0.742
_refine_diff_density_rms 0.091
_refine_ls_extinction_method none
_refine_ls_goodness_of_fit_ref 1.097
_refine_ls_hydrogen_treatment constr
_refine_ls_matrix_type full
_refine_ls_number_parameters 582
_refine_ls_number_reflns 7402
_refine_ls_number_restraints 97
_refine_ls_restrained_S_all 1.100
_refine_ls_R_factor_all 0.1050
_refine_ls_R_factor_gt 0.0899
_refine_ls_shift/su_max 0.000
_refine_ls_shift/su_mean 0.000
_refine_ls_structure_factor_coef Fsqd
_refine_ls_weighting_details 'w=1/[\s^2^(Fo^2^)+(0.1325P)^2^+10.5103P] where P=(Fo^2^+2Fc^2^)/3'
_refine_ls_weighting_scheme calc
_refine_ls_wR_factor_gt 0.2502
_refine_ls_wR_factor_ref 0.2642
_reflns_Friedel_coverage 0.000
_reflns_number_gt 5991
_reflns_number_total 7402
_reflns_threshold_expression 'I > 2\s(I)'
_cod_data_source_file ja0c09941_si_004.cif
_cod_data_source_block hb1f
_cod_depositor_comments 'Adding full bibliography for 4135339--4135341.cif.'
_cod_database_code 4135339
_shelx_shelxl_version_number 2014/7
_shelx_space_group_comment
;
The symmetry employed for this shelxl refinement is uniquely defined
by the following loop, which should always be used as a source of
symmetry information in preference to the above space-group names.
They are only intended as comments.
;
_shelx_estimated_absorpt_t_max 0.999
_shelx_estimated_absorpt_t_min 0.997
_olex2_refinement_description
;
1. Fixed Uiso
 At 1.2 times of:
  All C(H) groups, All C(H,H) groups, All C(H,H,H,H) groups
 At 1.5 times of:
  All C(H,H,H) groups
2. Rigid bond restraints
 C51, C53, C55, C52, C57, C54, C56
 with sigma for 1-2 distances of 0.02 and sigma for 1-3 distances of 0.02
3. Uiso/Uaniso restraints and constraints
C51 \\sim C53 \\sim C55 \\sim C52 \\sim C57 \\sim C54 \\sim C56: within 2A with
sigma of 0.01 and sigma for terminal atoms of 0.02
4. Rigid body (RIGU) restrains
 C44, C45, C46, C47
 with sigma for 1-2 distances of 0.001 and sigma for 1-3 distances of 0.001
5. Others
 Fixed Sof: H51A(0.5) H51B(0.5) H51C(0.5) H51D(0.5) C53(0.5) H53A(0.5)
 H53B(0.5) C55(0.5) H55A(0.5) H55B(0.5) C52(0.5) H52A(0.5) H52B(0.5) C57(0.5)
 H57A(0.5) H57B(0.5) H57C(0.5) C54(0.5) H54A(0.5) H54B(0.5) H54C(0.5) C56(0.5)
 H56A(0.5) H56B(0.5)
6.a Secondary CH2 refined with riding coordinates:
 C60(H60A,H60B), C61(H61A,H61B), C58(H58A,H58B), C59(H59A,H59B), C44(H44A,
 H44B), C45(H45A,H45B), C46(H46A,H46B), C51(H51A,H51B), C51(H51C,H51D),
 C53(H53A,H53B), C55(H55A,H55B), C52(H52A,H52B), C56(H56A,H56B)
6.b Me refined with riding coordinates:
 C57(H57A,H57B,H57C), C54(H54A,H54B,H54C)
6.c Aromatic/amide H refined with riding coordinates:
 C19(H19), C13(H13), C20(H20), C3(H3), C10(H10), C26(H26), C37(H37), C12(H12),
 C34(H34), C40(H40), C25(H25), C33(H33), C39(H39), C31(H31), C30(H30), C36(H36),
  C6(H6), C23(H23), C11(H11), C22(H22), C17(H17), C16(H16), C5(H5), C48(H48),
 C4(H4), C41(H41)
6.d Idealised Me refined as rotating group:
 C49(H49A,H49B,H49C), C43(H43A,H43B,H43C), C50(H50A,H50B,H50C), C47(H47A,H47B,
 H47C), C42(H42A,H42B,H42C)
;
_olex2_submission_special_instructions 'No special instructions were received'

loop_
_space_group_symop_operation_xyz
'x, y, z'
'-x, y+1/2, -z+1/2'
'-x, -y, -z'
'x, -y-1/2, z-1/2'

loop_
_atom_site_label
_atom_site_type_symbol
_atom_site_fract_x
_atom_site_fract_y
_atom_site_fract_z
_atom_site_U_iso_or_equiv
_atom_site_adp_type
_atom_site_occupancy
_atom_site_site_symmetry_order
_atom_site_calc_flag
_atom_site_refinement_flags_posn
_atom_site_refinement_flags_adp
_atom_site_refinement_flags_occupancy
_atom_site_disorder_assembly
_atom_site_disorder_group
Si2 Si 0.85721(6) 0.17968(9) -0.07410(9) 0.0435(4) Uani 1 1 d . . . . .
Si1 Si 0.90914(7) 0.62152(9) -0.08520(10) 0.0510(4) Uani 1 1 d . . . . .
C14 C 0.45736(17) 0.2418(3) 0.4187(2) 0.0259(8) Uani 1 1 d . . . . .
C9 C 0.41547(18) 0.2522(3) 0.4875(2) 0.0268(8) Uani 1 1 d . . . . .
C15 C 0.52391(18) 0.3091(3) 0.3071(2) 0.0279(9) Uani 1 1 d . . . . .
C1 C 0.47711(18) 0.3191(3) 0.3743(2) 0.0270(9) Uani 1 1 d . . . . .
C19 C 0.55418(19) 0.3188(3) 0.1561(2) 0.0287(9) Uani 1 1 d . . . . .
H19 H 0.5428 0.3282 0.0952 0.034 Uiso 1 1 calc R . . . .
C8 C 0.39472(18) 0.3384(3) 0.5104(2) 0.0276(9) Uani 1 1 d . . . . .
C18 C 0.61559(19) 0.3005(3) 0.1836(3) 0.0297(9) Uani 1 1 d . . . . .
C7 C 0.41347(18) 0.4163(3) 0.4648(2) 0.0298(9) Uani 1 1 d . . . . .
C21 C 0.66653(19) 0.3055(3) 0.1230(3) 0.0307(9) Uani 1 1 d . . . . .
C13 C 0.47630(18) 0.1524(3) 0.3969(2) 0.0282(9) Uani 1 1 d . . . . .
H13 H 0.5040 0.1446 0.3517 0.034 Uiso 1 1 calc R . . . .
C35 C 0.72147(19) 0.6184(3) 0.2739(2) 0.0302(9) Uani 1 1 d . . . . .
C2 C 0.45524(18) 0.4058(3) 0.3954(2) 0.0293(9) Uani 1 1 d . . . . .
C20 C 0.50887(19) 0.3237(3) 0.2169(2) 0.0279(9) Uani 1 1 d . . . . .
H20 H 0.4671 0.3370 0.1969 0.034 Uiso 1 1 calc R . . . .
C3 C 0.47389(19) 0.4862(3) 0.3514(3) 0.0340(9) Uani 1 1 d . . . . .
H3 H 0.5025 0.4813 0.3070 0.041 Uiso 1 1 calc R . . . .
C38 C 0.64684(19) 0.6502(3) 0.4149(2) 0.0294(9) Uani 1 1 d . . . . .
C29 C 0.81763(19) 0.5167(3) 0.0562(3) 0.0322(9) Uani 1 1 d . . . . .
C27 C 0.82685(19) 0.3659(3) -0.0208(3) 0.0331(9) Uani 1 1 d . . . . .
C32 C 0.75889(19) 0.5914(3) 0.1994(2) 0.0304(9) Uani 1 1 d . . . . .
C10 C 0.39540(18) 0.1718(3) 0.5303(2) 0.0290(9) Uani 1 1 d . . . . .
H10 H 0.3677 0.1775 0.5758 0.035 Uiso 1 1 calc R . . . .
C26 C 0.66170(19) 0.3645(3) 0.0504(3) 0.0323(9) Uani 1 1 d . . . . .
H26 H 0.6232 0.3935 0.0346 0.039 Uiso 1 1 calc R . . . .
C37 C 0.62089(19) 0.6468(3) 0.3286(3) 0.0328(9) Uani 1 1 d . . . . .
H37 H 0.5774 0.6554 0.3170 0.039 Uiso 1 1 calc R . . . .
C12 C 0.45582(19) 0.0782(3) 0.4391(3) 0.0321(9) Uani 1 1 d . . . . .
H12 H 0.4689 0.0193 0.4227 0.038 Uiso 1 1 calc R . . . .
C28 C 0.84168(19) 0.4658(3) -0.0194(3) 0.0345(10) Uani 1 1 d . . . . .
C34 C 0.83408(19) 0.4895(3) 0.1424(3) 0.0343(10) Uani 1 1 d . . . . .
H34 H 0.8653 0.4446 0.1531 0.041 Uiso 1 1 calc R . . . .
C40 C 0.74741(19) 0.6250(3) 0.3605(3) 0.0339(9) Uani 1 1 d . . . . .
H40 H 0.7910 0.6185 0.3722 0.041 Uiso 1 1 calc R . . . .
C25 C 0.7123(2) 0.3813(3) 0.0012(3) 0.0357(10) Uani 1 1 d . . . . .
H25 H 0.7080 0.4219 -0.0474 0.043 Uiso 1 1 calc R . . . .
C24 C 0.7696(2) 0.3391(3) 0.0226(3) 0.0328(9) Uani 1 1 d . . . . .
C33 C 0.80597(19) 0.5263(3) 0.2125(3) 0.0328(9) Uani 1 1 d . . . . .
H33 H 0.8187 0.5072 0.2708 0.039 Uiso 1 1 calc R . . . .
C39 C 0.71045(19) 0.6409(3) 0.4294(3) 0.0340(9) Uani 1 1 d . . . . .
H39 H 0.7291 0.6455 0.4879 0.041 Uiso 1 1 calc R . . . .
C31 C 0.7449(2) 0.6226(3) 0.1134(3) 0.0342(9) Uani 1 1 d . . . . .
H31 H 0.7153 0.6699 0.1029 0.041 Uiso 1 1 calc R . . . .
C30 C 0.7737(2) 0.5853(3) 0.0432(3) 0.0344(10) Uani 1 1 d . . . . .
H30 H 0.7633 0.6070 -0.0148 0.041 Uiso 1 1 calc R . . . .
C36 C 0.65804(19) 0.6308(3) 0.2587(3) 0.0337(9) Uani 1 1 d . . . . .
H36 H 0.6395 0.6285 0.2000 0.040 Uiso 1 1 calc R . . . .
C6 C 0.39276(19) 0.5052(3) 0.4851(3) 0.0339(10) Uani 1 1 d . . . . .
H6 H 0.3660 0.5130 0.5315 0.041 Uiso 1 1 calc R . . . .
C23 C 0.7731(2) 0.2771(3) 0.0916(3) 0.0360(10) Uani 1 1 d . . . . .
H23 H 0.8110 0.2456 0.1054 0.043 Uiso 1 1 calc R . . . .
C11 C 0.4148(2) 0.0881(3) 0.5079(3) 0.0338(9) Uani 1 1 d . . . . .
H11 H 0.4011 0.0361 0.5379 0.041 Uiso 1 1 calc R . . . .
C22 C 0.72287(19) 0.2599(3) 0.1408(3) 0.0346(10) Uani 1 1 d . . . . .
H22 H 0.7267 0.2165 0.1872 0.041 Uiso 1 1 calc R . . . .
C17 C 0.6296(2) 0.2814(3) 0.2733(3) 0.0360(10) Uani 1 1 d . . . . .
H17 H 0.6708 0.2650 0.2931 0.043 Uiso 1 1 calc R . . . .
C16 C 0.58461(19) 0.2859(3) 0.3335(3) 0.0354(10) Uani 1 1 d . . . . .
H16 H 0.5956 0.2729 0.3939 0.042 Uiso 1 1 calc R . . . .
C5 C 0.4103(2) 0.5792(3) 0.4396(3) 0.0392(10) Uani 1 1 d . . . . .
H5 H 0.3950 0.6376 0.4533 0.047 Uiso 1 1 calc R . . . .
C48 C 0.8649(2) 0.3046(3) -0.0538(3) 0.0368(10) Uani 1 1 d . . . . .
H48 H 0.9030 0.3294 -0.0699 0.044 Uiso 1 1 calc R . . . .
C4 C 0.4516(2) 0.5694(3) 0.3718(3) 0.0394(10) Uani 1 1 d . . . . .
H4 H 0.4639 0.6213 0.3403 0.047 Uiso 1 1 calc R . . . .
C41 C 0.8746(2) 0.5056(3) -0.0806(3) 0.0402(11) Uani 1 1 d . . . . .
H41 H 0.8813 0.4684 -0.1300 0.048 Uiso 1 1 calc R . . . .
O1 O 0.6952(3) 0.5420(3) -0.1755(3) 0.0993(17) Uani 1 1 d . . . . .
C49 C 0.7751(2) 0.1413(4) -0.0977(4) 0.0626(15) Uani 1 1 d . . . . .
H49A H 0.7476 0.1785 -0.0639 0.094 Uiso 1 1 calc GR . . . .
H49B H 0.7714 0.0775 -0.0806 0.094 Uiso 1 1 calc GR . . . .
H49C H 0.7633 0.1479 -0.1609 0.094 Uiso 1 1 calc GR . . . .
C60 C 0.7222(3) 0.6088(5) -0.3070(4) 0.0698(17) Uani 1 1 d . . . . .
H60A H 0.7565 0.6532 -0.3091 0.084 Uiso 1 1 calc R . . . .
H60B H 0.6934 0.6161 -0.3603 0.084 Uiso 1 1 calc R . . . .
C43 C 0.9862(3) 0.6079(4) -0.1308(5) 0.0708(18) Uani 1 1 d . . . . .
H43A H 1.0127 0.5691 -0.0915 0.106 Uiso 1 1 calc GR . . . .
H43B H 1.0057 0.6676 -0.1357 0.106 Uiso 1 1 calc GR . . . .
H43C H 0.9807 0.5799 -0.1894 0.106 Uiso 1 1 calc GR . . . .
C61 C 0.6897(3) 0.6199(5) -0.2265(4) 0.0711(17) Uani 1 1 d . . . . .
H61A H 0.7075 0.6721 -0.1922 0.085 Uiso 1 1 calc R . . . .
H61B H 0.6453 0.6327 -0.2423 0.085 Uiso 1 1 calc R . . . .
C50 C 0.9008(3) 0.1596(5) -0.1733(5) 0.091(3) Uani 1 1 d . . . . .
H50A H 0.8773 0.1846 -0.2255 0.137 Uiso 1 1 calc GR . . . .
H50B H 0.9067 0.0942 -0.1812 0.137 Uiso 1 1 calc GR . . . .
H50C H 0.9414 0.1895 -0.1656 0.137 Uiso 1 1 calc GR . . . .
C58 C 0.7090(4) 0.4690(5) -0.2340(4) 0.0798(19) Uani 1 1 d . . . . .
H58A H 0.6703 0.4440 -0.2634 0.096 Uiso 1 1 calc R . . . .
H58B H 0.7313 0.4195 -0.2008 0.096 Uiso 1 1 calc R . . . .
C47 C 0.9875(4) 0.6232(6) 0.2650(6) 0.106(2) Uani 1 1 d . U . . .
H47A H 1.0321 0.6260 0.2567 0.160 Uiso 1 1 calc GR . . . .
H47B H 0.9739 0.5597 0.2634 0.160 Uiso 1 1 calc GR . . . .
H47C H 0.9796 0.6499 0.3222 0.160 Uiso 1 1 calc GR . . . .
C42 C 0.8588(3) 0.6942(5) -0.1583(6) 0.098(3) Uani 1 1 d . . . . .
H42A H 0.8486 0.6627 -0.2143 0.147 Uiso 1 1 calc GR . . . .
H42B H 0.8804 0.7511 -0.1694 0.147 Uiso 1 1 calc GR . . . .
H42C H 0.8204 0.7076 -0.1300 0.147 Uiso 1 1 calc GR . . . .
C59 C 0.7483(4) 0.5080(6) -0.2994(5) 0.093(2) Uani 1 1 d . . . . .
H59A H 0.7427 0.4757 -0.3566 0.112 Uiso 1 1 calc R . . . .
H59B H 0.7927 0.5070 -0.2781 0.112 Uiso 1 1 calc R . . . .
C44 C 0.9176(4) 0.6809(6) 0.0234(6) 0.103(2) Uani 1 1 d . U . . .
H44A H 0.9362 0.7413 0.0140 0.123 Uiso 1 1 calc R . . . .
H44B H 0.8755 0.6913 0.0432 0.123 Uiso 1 1 calc R . . . .
C45 C 0.9533(5) 0.6377(7) 0.0925(7) 0.123(3) Uani 1 1 d . U . . .
H45A H 0.9973 0.6384 0.0780 0.148 Uiso 1 1 calc R . . . .
H45B H 0.9402 0.5733 0.0943 0.148 Uiso 1 1 calc R . . . .
C46 C 0.9497(6) 0.6791(8) 0.1871(7) 0.149(4) Uani 1 1 d . U . . .
H46A H 0.9055 0.6823 0.2003 0.178 Uiso 1 1 calc R . . . .
H46B H 0.9659 0.7419 0.1869 0.178 Uiso 1 1 calc R . . . .
C51 C 0.8920(4) 0.1138(5) 0.0195(6) 0.096(2) Uani 1 1 d . U . . .
H51A H 0.9375 0.1236 0.0217 0.115 Uiso 0.5 1 calc R . P A 1
H51B H 0.8774 0.1407 0.0739 0.115 Uiso 0.5 1 calc R . P A 1
H51C H 0.9300 0.1437 0.0462 0.115 Uiso 0.5 1 calc R . P B 2
H51D H 0.8623 0.1053 0.0653 0.115 Uiso 0.5 1 calc R . P B 2
C53 C 0.9408(9) -0.0461(12) 0.0475(14) 0.115(3) Uani 0.5 1 d . U P C 2
H53A H 0.9501 -0.0042 0.0977 0.139 Uiso 0.5 1 calc R . P C 2
H53B H 0.9816 -0.0622 0.0258 0.139 Uiso 0.5 1 calc R . P C 2
C55 C 0.8815(10) 0.0139(13) 0.0238(14) 0.114(3) Uani 0.5 1 d . U P D 1
H55A H 0.9012 -0.0135 -0.0266 0.137 Uiso 0.5 1 calc R . P D 1
H55B H 0.8362 0.0040 0.0130 0.137 Uiso 0.5 1 calc R . P D 1
C52 C 0.9089(9) 0.0151(12) -0.0270(13) 0.109(3) Uani 0.5 1 d . U P C 2
H52A H 0.8706 -0.0143 -0.0530 0.131 Uiso 0.5 1 calc R . P C 2
H52B H 0.9373 0.0249 -0.0744 0.131 Uiso 0.5 1 calc R . P C 2
C57 C 0.9169(12) -0.1401(17) 0.0929(17) 0.153(5) Uani 0.5 1 d . U P C 2
H57A H 0.9485 -0.1610 0.1380 0.229 Uiso 0.5 1 calc R . P C 2
H57B H 0.8780 -0.1282 0.1204 0.229 Uiso 0.5 1 calc R . P C 2
H57C H 0.9099 -0.1870 0.0475 0.229 Uiso 0.5 1 calc R . P C 2
C54 C 0.8643(11) -0.1166(17) 0.0666(17) 0.149(5) Uani 0.5 1 d . U P D 1
H54A H 0.8626 -0.1743 0.0985 0.224 Uiso 0.5 1 calc R . P D 1
H54B H 0.8225 -0.0908 0.0580 0.224 Uiso 0.5 1 calc R . P D 1
H54C H 0.8807 -0.1272 0.0090 0.224 Uiso 0.5 1 calc R . P D 1
C56 C 0.9065(9) -0.0508(12) 0.1197(13) 0.110(3) Uani 0.5 1 d . U P D 1
H56A H 0.9511 -0.0670 0.1254 0.132 Uiso 0.5 1 calc R . P D 1
H56B H 0.8911 -0.0295 0.1759 0.132 Uiso 0.5 1 calc R . P D 1

loop_
_atom_site_aniso_label
_atom_site_aniso_U_11
_atom_site_aniso_U_22
_atom_site_aniso_U_33
_atom_site_aniso_U_23
_atom_site_aniso_U_13
_atom_site_aniso_U_12
Si2 0.0392(7) 0.0420(8) 0.0505(8) -0.0121(6) 0.0113(6) 0.0010(5)
Si1 0.0591(9) 0.0404(8) 0.0574(9) 0.0021(6) 0.0317(7) -0.0057(6)
C14 0.026(2) 0.033(2) 0.0189(18) 0.0002(15) 0.0020(15) 0.0012(16)
C9 0.027(2) 0.034(2) 0.0197(18) 0.0008(16) 0.0031(15) 0.0014(16)
C15 0.032(2) 0.026(2) 0.027(2) 0.0006(16) 0.0082(16) -0.0017(16)
C1 0.027(2) 0.034(2) 0.0200(18) 0.0018(16) 0.0035(15) 0.0009(16)
C19 0.038(2) 0.026(2) 0.0232(19) -0.0002(15) 0.0080(16) -0.0010(17)
C8 0.029(2) 0.034(2) 0.0203(18) 0.0002(16) 0.0048(15) 0.0025(17)
C18 0.036(2) 0.025(2) 0.030(2) -0.0019(16) 0.0104(17) -0.0047(17)
C7 0.031(2) 0.034(2) 0.0246(19) 0.0014(16) 0.0033(16) 0.0015(17)
C21 0.037(2) 0.025(2) 0.031(2) -0.0040(16) 0.0136(17) -0.0040(17)
C13 0.029(2) 0.034(2) 0.0225(19) -0.0008(16) 0.0053(15) 0.0039(17)
C35 0.036(2) 0.030(2) 0.026(2) 0.0001(16) 0.0093(17) 0.0023(17)
C2 0.031(2) 0.033(2) 0.0242(19) 0.0017(16) 0.0025(16) 0.0014(17)
C20 0.031(2) 0.025(2) 0.029(2) 0.0014(16) 0.0077(16) 0.0013(16)
C3 0.037(2) 0.033(2) 0.033(2) 0.0017(18) 0.0099(18) 0.0008(18)
C38 0.036(2) 0.027(2) 0.026(2) 0.0001(16) 0.0083(16) 0.0042(17)
C29 0.035(2) 0.033(2) 0.031(2) -0.0023(17) 0.0155(17) -0.0038(18)
C27 0.036(2) 0.039(2) 0.026(2) -0.0013(17) 0.0123(17) -0.0002(19)
C32 0.036(2) 0.031(2) 0.026(2) -0.0018(16) 0.0090(17) -0.0016(17)
C10 0.030(2) 0.036(2) 0.0220(19) 0.0019(16) 0.0074(16) 0.0013(17)
C26 0.033(2) 0.034(2) 0.031(2) 0.0006(17) 0.0100(17) 0.0003(18)
C37 0.032(2) 0.038(2) 0.030(2) -0.0039(18) 0.0056(17) 0.0066(18)
C12 0.038(2) 0.028(2) 0.030(2) -0.0015(17) 0.0051(17) 0.0040(18)
C28 0.034(2) 0.041(2) 0.030(2) -0.0045(18) 0.0126(17) -0.0002(18)
C34 0.035(2) 0.036(2) 0.033(2) 0.0021(18) 0.0146(18) 0.0043(18)
C40 0.030(2) 0.044(2) 0.028(2) -0.0017(18) 0.0060(17) 0.0038(18)
C25 0.040(2) 0.037(2) 0.031(2) 0.0052(18) 0.0145(18) 0.0011(19)
C24 0.037(2) 0.032(2) 0.031(2) -0.0016(17) 0.0141(17) -0.0017(18)
C33 0.034(2) 0.038(2) 0.027(2) 0.0035(17) 0.0082(17) 0.0025(18)
C39 0.034(2) 0.046(3) 0.0226(19) -0.0005(18) 0.0057(17) 0.0026(19)
C31 0.042(2) 0.032(2) 0.029(2) 0.0011(17) 0.0095(18) 0.0029(18)
C30 0.044(2) 0.036(2) 0.024(2) 0.0018(17) 0.0091(17) 0.0008(19)
C36 0.037(2) 0.041(2) 0.0238(19) -0.0021(17) 0.0057(17) 0.0050(19)
C6 0.037(2) 0.033(2) 0.032(2) 0.0010(18) 0.0095(18) 0.0068(18)
C23 0.034(2) 0.033(2) 0.043(2) 0.0007(19) 0.0169(19) 0.0033(18)
C11 0.041(2) 0.032(2) 0.029(2) 0.0027(17) 0.0064(18) -0.0032(19)
C22 0.037(2) 0.031(2) 0.037(2) 0.0056(18) 0.0135(18) 0.0006(18)
C17 0.030(2) 0.045(3) 0.033(2) -0.0008(19) 0.0080(17) 0.0027(19)
C16 0.037(2) 0.047(3) 0.023(2) 0.0021(18) 0.0044(17) -0.0010(19)
C5 0.046(3) 0.032(2) 0.041(2) 0.0007(19) 0.008(2) 0.0074(19)
C48 0.036(2) 0.044(3) 0.033(2) -0.0027(19) 0.0135(18) -0.0026(19)
C4 0.046(3) 0.036(2) 0.037(2) 0.0062(19) 0.0083(19) 0.001(2)
C41 0.044(3) 0.042(3) 0.037(2) -0.0044(19) 0.021(2) -0.001(2)
O1 0.172(5) 0.075(3) 0.055(2) 0.001(2) 0.035(3) 0.030(3)
C49 0.050(3) 0.055(3) 0.084(4) -0.010(3) 0.016(3) -0.008(3)
C60 0.069(4) 0.092(5) 0.047(3) 0.014(3) -0.006(3) -0.015(3)
C43 0.062(4) 0.054(3) 0.102(5) 0.017(3) 0.042(3) -0.001(3)
C61 0.066(4) 0.093(5) 0.055(3) 0.009(3) 0.012(3) 0.006(3)
C50 0.082(4) 0.084(5) 0.116(6) -0.064(4) 0.059(4) -0.029(4)
C58 0.111(5) 0.071(4) 0.060(4) -0.007(3) 0.019(4) 0.014(4)
C47 0.110(6) 0.090(5) 0.121(4) -0.048(3) 0.021(4) -0.007(4)
C42 0.082(5) 0.065(4) 0.153(7) 0.050(5) 0.046(5) 0.016(4)
C59 0.075(5) 0.114(6) 0.093(5) -0.013(5) 0.020(4) 0.007(4)
C44 0.086(5) 0.102(5) 0.125(4) -0.028(4) 0.035(3) -0.045(4)
C45 0.118(6) 0.122(5) 0.132(4) -0.036(3) 0.025(3) -0.019(4)
C46 0.175(9) 0.139(6) 0.133(4) -0.039(4) 0.012(4) 0.029(6)
C51 0.097(5) 0.064(4) 0.122(5) -0.011(4) -0.024(4) 0.022(4)
C53 0.108(7) 0.098(6) 0.141(8) 0.006(6) 0.014(6) 0.027(6)
C55 0.110(7) 0.095(5) 0.138(7) -0.003(6) 0.005(6) 0.028(6)
C52 0.103(7) 0.092(6) 0.132(8) -0.010(6) 0.012(6) 0.027(6)
C57 0.145(11) 0.137(10) 0.174(12) 0.019(9) -0.004(11) 0.004(10)
C54 0.127(11) 0.153(10) 0.167(12) 0.010(10) 0.015(10) 0.012(10)
C56 0.102(7) 0.095(7) 0.133(8) 0.001(6) 0.015(6) 0.035(6)

loop_
_atom_type_symbol
_atom_type_description
_atom_type_scat_dispersion_real
_atom_type_scat_dispersion_imag
_atom_type_scat_source
C C 0.0034 0.0017 'International Tables Vol C Tables 4.2.6.8 and 6.1.1.4'
H H 0.0000 0.0000 'International Tables Vol C Tables 4.2.6.8 and 6.1.1.4'
O O 0.0115 0.0064 'International Tables Vol C Tables 4.2.6.8 and 6.1.1.4'
Si Si 0.0864 0.0750 'International Tables Vol C Tables 4.2.6.8 and 6.1.1.4'

loop_
_geom_angle_atom_site_label_1
_geom_angle_atom_site_label_2
_geom_angle_atom_site_label_3
_geom_angle
_geom_angle_site_symmetry_1
_geom_angle_site_symmetry_3
_geom_angle_publ_flag
C49 Si2 C48 113.6(2) . . ?
C50 Si2 C48 104.3(3) . . ?
C50 Si2 C49 109.0(3) . . ?
C51 Si2 C48 111.5(3) . . ?
C51 Si2 C49 108.5(3) . . ?
C51 Si2 C50 109.9(4) . . ?
C43 Si1 C41 106.7(2) . . ?
C43 Si1 C44 110.4(3) . . ?
C42 Si1 C41 109.5(3) . . ?
C42 Si1 C43 110.1(3) . . ?
C42 Si1 C44 106.0(4) . . ?
C44 Si1 C41 114.2(3) . . ?
C1 C14 C9 119.4(3) . . ?
C1 C14 C13 122.3(3) . . ?
C13 C14 C9 118.3(3) . . ?
C8 C9 C14 120.5(3) . . ?
C8 C9 C10 121.6(3) . . ?
C10 C9 C14 117.9(3) . . ?
C20 C15 C1 122.2(3) . . ?
C16 C15 C1 120.0(3) . . ?
C16 C15 C20 117.8(3) . . ?
C14 C1 C15 119.5(3) . . ?
C14 C1 C2 120.5(3) . . ?
C2 C1 C15 120.0(3) . . ?
C18 C19 H19 119.6 . . ?
C18 C19 C20 120.8(4) . . ?
C20 C19 H19 119.6 . . ?
C9 C8 C7 120.4(3) . . ?
C9 C8 C38 120.5(3) . 3_666 ?
C7 C8 C38 119.1(3) . 3_666 ?
C19 C18 C21 122.5(4) . . ?
C19 C18 C17 117.7(4) . . ?
C17 C18 C21 119.7(4) . . ?
C8 C7 C2 119.1(3) . . ?
C8 C7 C6 122.3(3) . . ?
C6 C7 C2 118.6(4) . . ?
C26 C21 C18 120.1(4) . . ?
C22 C21 C18 121.9(4) . . ?
C22 C21 C26 117.6(4) . . ?
C14 C13 H13 119.2 . . ?
C12 C13 C14 121.7(3) . . ?
C12 C13 H13 119.2 . . ?
C40 C35 C32 122.1(4) . . ?
C36 C35 C32 119.5(3) . . ?
C36 C35 C40 118.2(3) . . ?
C1 C2 C7 120.1(3) . . ?
C1 C2 C3 122.3(3) . . ?
C3 C2 C7 117.6(4) . . ?
C15 C20 H20 119.5 . . ?
C19 C20 C15 121.1(4) . . ?
C19 C20 H20 119.5 . . ?
C2 C3 H3 119.2 . . ?
C4 C3 C2 121.5(4) . . ?
C4 C3 H3 119.2 . . ?
C37 C38 C8 119.6(4) . 3_666 ?
C39 C38 C8 122.0(3) . 3_666 ?
C39 C38 C37 118.4(3) . . ?
C34 C29 C28 120.0(4) . . ?
C30 C29 C28 121.8(4) . . ?
C30 C29 C34 117.9(4) . . ?
C24 C27 C28 115.7(3) . . ?
C48 C27 C28 121.8(4) . . ?
C48 C27 C24 122.3(4) . . ?
C33 C32 C35 120.1(3) . . ?
C31 C32 C35 122.0(4) . . ?
C31 C32 C33 117.6(4) . . ?
C9 C10 H10 119.1 . . ?
C11 C10 C9 121.9(3) . . ?
C11 C10 H10 119.1 . . ?
C21 C26 H26 119.4 . . ?
C25 C26 C21 121.2(4) . . ?
C25 C26 H26 119.4 . . ?
C38 C37 H37 119.7 . . ?
C38 C37 C36 120.6(4) . . ?
C36 C37 H37 119.7 . . ?
C13 C12 H12 119.9 . . ?
C13 C12 C11 120.3(4) . . ?
C11 C12 H12 119.9 . . ?
C29 C28 C27 114.5(3) . . ?
C41 C28 C29 122.8(4) . . ?
C41 C28 C27 122.7(4) . . ?
C29 C34 H34 119.4 . . ?
C33 C34 C29 121.2(4) . . ?
C33 C34 H34 119.4 . . ?
C35 C40 H40 119.6 . . ?
C39 C40 C35 120.8(4) . . ?
C39 C40 H40 119.6 . . ?
C26 C25 H25 119.6 . . ?
C26 C25 C24 120.7(4) . . ?
C24 C25 H25 119.6 . . ?
C25 C24 C27 121.6(4) . . ?
C23 C24 C27 120.4(4) . . ?
C23 C24 C25 117.8(4) . . ?
C32 C33 H33 119.4 . . ?
C34 C33 C32 121.1(4) . . ?
C34 C33 H33 119.4 . . ?
C38 C39 C40 121.2(4) . . ?
C38 C39 H39 119.4 . . ?
C40 C39 H39 119.4 . . ?
C32 C31 H31 119.7 . . ?
C30 C31 C32 120.7(4) . . ?
C30 C31 H31 119.7 . . ?
C29 C30 H30 119.4 . . ?
C31 C30 C29 121.3(4) . . ?
C31 C30 H30 119.4 . . ?
C35 C36 C37 120.8(4) . . ?
C35 C36 H36 119.6 . . ?
C37 C36 H36 119.6 . . ?
C7 C6 H6 119.2 . . ?
C5 C6 C7 121.6(4) . . ?
C5 C6 H6 119.2 . . ?
C24 C23 H23 119.1 . . ?
C22 C23 C24 121.7(4) . . ?
C22 C23 H23 119.1 . . ?
C10 C11 C12 119.9(4) . . ?
C10 C11 H11 120.0 . . ?
C12 C11 H11 120.0 . . ?
C21 C22 H22 119.6 . . ?
C23 C22 C21 120.8(4) . . ?
C23 C22 H22 119.6 . . ?
C18 C17 H17 119.3 . . ?
C16 C17 C18 121.4(4) . . ?
C16 C17 H17 119.3 . . ?
C15 C16 H16 119.5 . . ?
C17 C16 C15 121.1(4) . . ?
C17 C16 H16 119.5 . . ?
C6 C5 H5 120.0 . . ?
C6 C5 C4 120.0(4) . . ?
C4 C5 H5 120.0 . . ?
Si2 C48 H48 113.8 . . ?
C27 C48 Si2 132.4(3) . . ?
C27 C48 H48 113.8 . . ?
C3 C4 C5 120.6(4) . . ?
C3 C4 H4 119.7 . . ?
C5 C4 H4 119.7 . . ?
Si1 C41 H41 114.4 . . ?
C28 C41 Si1 131.1(3) . . ?
C28 C41 H41 114.4 . . ?
C61 O1 C58 106.7(5) . . ?
Si2 C49 H49A 109.5 . . ?
Si2 C49 H49B 109.5 . . ?
Si2 C49 H49C 109.5 . . ?
H49A C49 H49B 109.5 . . ?
H49A C49 H49C 109.5 . . ?
H49B C49 H49C 109.5 . . ?
H60A C60 H60B 109.0 . . ?
C61 C60 H60A 111.1 . . ?
C61 C60 H60B 111.1 . . ?
C61 C60 C59 103.5(5) . . ?
C59 C60 H60A 111.1 . . ?
C59 C60 H60B 111.1 . . ?
Si1 C43 H43A 109.5 . . ?
Si1 C43 H43B 109.5 . . ?
Si1 C43 H43C 109.5 . . ?
H43A C43 H43B 109.5 . . ?
H43A C43 H43C 109.5 . . ?
H43B C43 H43C 109.5 . . ?
O1 C61 C60 110.4(5) . . ?
O1 C61 H61A 109.6 . . ?
O1 C61 H61B 109.6 . . ?
C60 C61 H61A 109.6 . . ?
C60 C61 H61B 109.6 . . ?
H61A C61 H61B 108.1 . . ?
Si2 C50 H50A 109.5 . . ?
Si2 C50 H50B 109.5 . . ?
Si2 C50 H50C 109.5 . . ?
H50A C50 H50B 109.5 . . ?
H50A C50 H50C 109.5 . . ?
H50B C50 H50C 109.5 . . ?
O1 C58 H58A 110.5 . . ?
O1 C58 H58B 110.5 . . ?
O1 C58 C59 106.3(6) . . ?
H58A C58 H58B 108.7 . . ?
C59 C58 H58A 110.5 . . ?
C59 C58 H58B 110.5 . . ?
H47A C47 H47B 109.5 . . ?
H47A C47 H47C 109.5 . . ?
H47B C47 H47C 109.5 . . ?
C46 C47 H47A 109.5 . . ?
C46 C47 H47B 109.5 . . ?
C46 C47 H47C 109.5 . . ?
Si1 C42 H42A 109.5 . . ?
Si1 C42 H42B 109.5 . . ?
Si1 C42 H42C 109.5 . . ?
H42A C42 H42B 109.5 . . ?
H42A C42 H42C 109.5 . . ?
H42B C42 H42C 109.5 . . ?
C60 C59 H59A 111.5 . . ?
C60 C59 H59B 111.5 . . ?
C58 C59 C60 101.3(5) . . ?
C58 C59 H59A 111.5 . . ?
C58 C59 H59B 111.5 . . ?
H59A C59 H59B 109.3 . . ?
Si1 C44 H44A 107.9 . . ?
Si1 C44 H44B 107.9 . . ?
H44A C44 H44B 107.2 . . ?
C45 C44 Si1 117.4(7) . . ?
C45 C44 H44A 107.9 . . ?
C45 C44 H44B 107.9 . . ?
C44 C45 H45A 108.2 . . ?
C44 C45 H45B 108.2 . . ?
C44 C45 C46 116.5(9) . . ?
H45A C45 H45B 107.3 . . ?
C46 C45 H45A 108.2 . . ?
C46 C45 H45B 108.2 . . ?
C47 C46 H46A 108.6 . . ?
C47 C46 H46B 108.6 . . ?
C45 C46 C47 114.7(8) . . ?
C45 C46 H46A 108.6 . . ?
C45 C46 H46B 108.6 . . ?
H46A C46 H46B 107.6 . . ?
Si2 C51 H51A 107.3 . . ?
Si2 C51 H51B 107.3 . . ?
Si2 C51 H51C 111.2 . . ?
Si2 C51 H51D 111.2 . . ?
H51A C51 H51B 106.9 . . ?
H51C C51 H51D 109.1 . . ?
C55 C51 Si2 120.1(9) . . ?
C55 C51 H51A 107.3 . . ?
C55 C51 H51B 107.3 . . ?
C52 C51 Si2 102.9(8) . . ?
C52 C51 H51C 111.2 . . ?
C52 C51 H51D 111.2 . . ?
H53A C53 H53B 105.7 . . ?
C52 C53 H53A 104.6 . . ?
C52 C53 H53B 104.6 . . ?
C52 C53 C57 130.7(18) . . ?
C57 C53 H53A 104.6 . . ?
C57 C53 H53B 104.6 . . ?
C51 C55 H55A 106.9 . . ?
C51 C55 H55B 106.9 . . ?
C51 C55 C56 121.6(14) . . ?
H55A C55 H55B 106.7 . . ?
C56 C55 H55A 106.9 . . ?
C56 C55 H55B 106.9 . . ?
C51 C52 H52A 110.3 . . ?
C51 C52 H52B 110.3 . . ?
C53 C52 C51 107.1(13) . . ?
C53 C52 H52A 110.3 . . ?
C53 C52 H52B 110.3 . . ?
H52A C52 H52B 108.5 . . ?
C53 C57 H57A 109.5 . . ?
C53 C57 H57B 109.5 . . ?
C53 C57 H57C 109.5 . . ?
H57A C57 H57B 109.5 . . ?
H57A C57 H57C 109.5 . . ?
H57B C57 H57C 109.5 . . ?
H54A C54 H54B 109.5 . . ?
H54A C54 H54C 109.5 . . ?
H54B C54 H54C 109.5 . . ?
C56 C54 H54A 109.5 . . ?
C56 C54 H54B 109.5 . . ?
C56 C54 H54C 109.5 . . ?
C55 C56 H56A 115.7 . . ?
C55 C56 H56B 115.7 . . ?
C54 C56 C55 77.0(14) . . ?
C54 C56 H56A 115.7 . . ?
C54 C56 H56B 115.7 . . ?
H56A C56 H56B 112.7 . . ?

loop_
_geom_bond_atom_site_label_1
_geom_bond_atom_site_label_2
_geom_bond_distance
_geom_bond_site_symmetry_2
_geom_bond_publ_flag
Si2 C48 1.870(5) . ?
Si2 C49 1.869(5) . ?
Si2 C50 1.858(6) . ?
Si2 C51 1.835(8) . ?
Si1 C41 1.866(5) . ?
Si1 C43 1.859(5) . ?
Si1 C42 1.839(7) . ?
Si1 C44 1.864(8) . ?
C14 C9 1.439(5) . ?
C14 C1 1.405(5) . ?
C14 C13 1.424(5) . ?
C9 C8 1.398(5) . ?
C9 C10 1.433(5) . ?
C15 C1 1.495(5) . ?
C15 C20 1.400(5) . ?
C15 C16 1.384(6) . ?
C1 C2 1.406(6) . ?
C19 H19 0.9500 . ?
C19 C18 1.387(6) . ?
C19 C20 1.396(5) . ?
C8 C7 1.414(6) . ?
C8 C38 1.507(5) 3_666 ?
C18 C21 1.487(5) . ?
C18 C17 1.402(6) . ?
C7 C2 1.445(5) . ?
C7 C6 1.425(6) . ?
C21 C26 1.400(6) . ?
C21 C22 1.398(6) . ?
C13 H13 0.9500 . ?
C13 C12 1.357(6) . ?
C35 C32 1.491(5) . ?
C35 C40 1.394(6) . ?
C35 C36 1.384(6) . ?
C2 C3 1.432(6) . ?
C20 H20 0.9500 . ?
C3 H3 0.9500 . ?
C3 C4 1.359(6) . ?
C38 C8 1.507(5) 3_666 ?
C38 C37 1.388(6) . ?
C38 C39 1.381(6) . ?
C29 C28 1.497(5) . ?
C29 C34 1.391(6) . ?
C29 C30 1.388(6) . ?
C27 C28 1.504(6) . ?
C27 C24 1.497(6) . ?
C27 C48 1.342(6) . ?
C32 C33 1.401(6) . ?
C32 C31 1.396(6) . ?
C10 H10 0.9500 . ?
C10 C11 1.354(6) . ?
C26 H26 0.9500 . ?
C26 C25 1.390(6) . ?
C37 H37 0.9500 . ?
C37 C36 1.397(5) . ?
C12 H12 0.9500 . ?
C12 C11 1.425(6) . ?
C28 C41 1.345(6) . ?
C34 H34 0.9500 . ?
C34 C33 1.374(5) . ?
C40 H40 0.9500 . ?
C40 C39 1.382(5) . ?
C25 H25 0.9500 . ?
C25 C24 1.401(6) . ?
C24 C23 1.387(6) . ?
C33 H33 0.9500 . ?
C39 H39 0.9500 . ?
C31 H31 0.9500 . ?
C31 C30 1.387(6) . ?
C30 H30 0.9500 . ?
C36 H36 0.9500 . ?
C6 H6 0.9500 . ?
C6 C5 1.359(6) . ?
C23 H23 0.9500 . ?
C23 C22 1.385(6) . ?
C11 H11 0.9500 . ?
C22 H22 0.9500 . ?
C17 H17 0.9500 . ?
C17 C16 1.383(6) . ?
C16 H16 0.9500 . ?
C5 H5 0.9500 . ?
C5 C4 1.419(6) . ?
C48 H48 0.9500 . ?
C4 H4 0.9500 . ?
C41 H41 0.9500 . ?
O1 C61 1.384(7) . ?
O1 C58 1.440(7) . ?
C49 H49A 0.9800 . ?
C49 H49B 0.9800 . ?
C49 H49C 0.9800 . ?
C60 H60A 0.9900 . ?
C60 H60B 0.9900 . ?
C60 C61 1.463(8) . ?
C60 C59 1.587(10) . ?
C43 H43A 0.9800 . ?
C43 H43B 0.9800 . ?
C43 H43C 0.9800 . ?
C61 H61A 0.9900 . ?
C61 H61B 0.9900 . ?
C50 H50A 0.9800 . ?
C50 H50B 0.9800 . ?
C50 H50C 0.9800 . ?
C58 H58A 0.9900 . ?
C58 H58B 0.9900 . ?
C58 C59 1.469(9) . ?
C47 H47A 0.9800 . ?
C47 H47B 0.9800 . ?
C47 H47C 0.9800 . ?
C47 C46 1.613(14) . ?
C42 H42A 0.9800 . ?
C42 H42B 0.9800 . ?
C42 H42C 0.9800 . ?
C59 H59A 0.9900 . ?
C59 H59B 0.9900 . ?
C44 H44A 0.9900 . ?
C44 H44B 0.9900 . ?
C44 C45 1.406(13) . ?
C45 H45A 0.9900 . ?
C45 H45B 0.9900 . ?
C45 C46 1.568(13) . ?
C46 H46A 0.9900 . ?
C46 H46B 0.9900 . ?
C51 H51A 0.9900 . ?
C51 H51B 0.9900 . ?
C51 H51C 0.9900 . ?
C51 H51D 0.9900 . ?
C51 C55 1.49(2) . ?
C51 C52 1.667(18) . ?
C53 H53A 0.9900 . ?
C53 H53B 0.9900 . ?
C53 C52 1.57(2) . ?
C53 C57 1.65(3) . ?
C55 H55A 0.9900 . ?
C55 H55B 0.9900 . ?
C55 C56 1.79(3) . ?
C52 H52A 0.9900 . ?
C52 H52B 0.9900 . ?
C57 H57A 0.9800 . ?
C57 H57B 0.9800 . ?
C57 H57C 0.9800 . ?
C54 H54A 0.9800 . ?
C54 H54B 0.9800 . ?
C54 H54C 0.9800 . ?
C54 C56 1.52(3) . ?
C56 H56A 0.9900 . ?
C56 H56B 0.9900 . ?
